data_8103022
loop_
_publ_author_name
'Hong-Jun Bai'
'Fu-Gang Xin'
'Zeng-Lin Wang'

_publ_section_title
;
 Crystal structure of
 tetra[(3,5-pyrazoledicarboxylic)(tripyridine)nickel(II)] - pyridine -
 methanol - water (1:2:5:3), [Ni(C5H2N2O4)(C5H5N)3]4 &#x00B7; 2C5H5N
 &#x00B7; 5CH3OH &#x00B7; 3H2O
;
_journal_issue 4
_journal_name_full 'Zeitschrift f\"ur Kristallographie - New Crystal Structures'
_journal_page_first 478
_journal_volume 223
_journal_year 2008
_chemical_formula_sum 'C95 H104 N22 Ni4 O24'
_chemical_formula_weight 2172.84
_space_group_IT_number 14
_symmetry_cell_setting monoclinic
_symmetry_space_group_name_Hall '-P 2ybc'
_symmetry_space_group_name_H-M 'P 1 21/c 1'
_atom_sites_solution_hydrogens geom
_atom_sites_solution_primary direct
_atom_sites_solution_secondary difmap
_audit_creation_method SHELXL-97
_cell_angle_alpha 90.00
_cell_angle_beta 93.7180(10)
_cell_angle_gamma 90.00
_cell_formula_units_Z 2
_cell_length_a 10.0154(4)
_cell_length_b 18.6248(7)
_cell_length_c 28.3013(11)
_cell_measurement_reflns_used 8301
_cell_measurement_temperature 185(2)
_cell_measurement_theta_max 25.86
_cell_measurement_theta_min 2.30
_cell_volume 5268.1(4)
_computing_cell_refinement 'Bruker SMART'
_computing_data_collection 'Bruker SMART'
_computing_data_reduction 'Bruker SAINT'
_computing_molecular_graphics 'Bruker SHELXTL'
_computing_publication_material 'Bruker SHELXTL'
_computing_structure_refinement 'SHELXL-97 (Sheldrick, 1997)'
_computing_structure_solution 'SHELXS-97 (Sheldrick, 1990)'
_diffrn_ambient_temperature 185(2)
_diffrn_measured_fraction_theta_full 0.999
_diffrn_measured_fraction_theta_max 0.999
_diffrn_measurement_device_type 'CCD area detector'
_diffrn_measurement_method 'phi and omega scans'
_diffrn_radiation_monochromator graphite
_diffrn_radiation_source 'fine-focus sealed tube'
_diffrn_radiation_type MoK\a
_diffrn_radiation_wavelength 0.71073
_diffrn_reflns_av_R_equivalents 0.0270
_diffrn_reflns_av_sigmaI/netI 0.0344
_diffrn_reflns_limit_h_max 12
_diffrn_reflns_limit_h_min -11
_diffrn_reflns_limit_k_max 22
_diffrn_reflns_limit_k_min -19
_diffrn_reflns_limit_l_max 34
_diffrn_reflns_limit_l_min -28
_diffrn_reflns_number 29094
_diffrn_reflns_theta_full 26.03
_diffrn_reflns_theta_max 26.03
_diffrn_reflns_theta_min 1.44
_exptl_absorpt_coefficient_mu 0.784
_exptl_absorpt_correction_T_max 0.8995
_exptl_absorpt_correction_T_min 0.7683
_exptl_absorpt_correction_type multi-scan
_exptl_crystal_density_diffrn 1.370
_exptl_crystal_density_method 'not measured'
_exptl_crystal_F_000 2264
_exptl_crystal_size_max 0.36
_exptl_crystal_size_mid 0.26
_exptl_crystal_size_min 0.14
_refine_diff_density_max 1.986
_refine_diff_density_min -0.533
_refine_diff_density_rms 0.107
_refine_ls_extinction_method none
_refine_ls_goodness_of_fit_ref 1.082
_refine_ls_hydrogen_treatment constr
_refine_ls_matrix_type full
_refine_ls_number_parameters 646
_refine_ls_number_reflns 10376
_refine_ls_number_restraints 4
_refine_ls_restrained_S_all 1.085
_refine_ls_R_factor_all 0.0757
_refine_ls_R_factor_gt 0.0618
_refine_ls_shift/su_max 0.006
_refine_ls_shift/su_mean 0.000
_refine_ls_structure_factor_coef Fsqd
_refine_ls_weighting_details 'calc w=1/[\s^2^(Fo^2^)+(0.1151P)^2^+6.3462P] where P=(Fo^2^+2Fc^2^)/3'
_refine_ls_weighting_scheme calc
_refine_ls_wR_factor_gt 0.1876
_refine_ls_wR_factor_ref 0.1978
_reflns_number_gt 8118
_reflns_number_total 10376
_reflns_threshold_expression >2sigma(I)
_cod_data_source_file 671920.cff
_cod_data_source_block r491
_cod_depositor_comments
;
The following automatic conversions were performed:
'_symmetry_cell_setting' value 'Monoclinic' changed to 'monoclinic'
according to '/home/saulius/struct/CIF-dictionaries/cif_core.dic'
dictionary named 'cif_core.dic' version 2.4.1 from 2010-06-29.

Automatic conversion script
Id: cif_fix_enum 1555 2011-01-17 13:19:09Z saulius 
;
_cod_original_sg_symbol_H-M P2(1)/c
_cod_database_code 8103022

loop_
_symmetry_equiv_pos_as_xyz
'x, y, z'
'-x, y+1/2, -z+1/2'
'-x, -y, -z'
'x, -y-1/2, z-1/2'

loop_
_atom_site_label
_atom_site_type_symbol
_atom_site_fract_x
_atom_site_fract_y
_atom_site_fract_z
_atom_site_U_iso_or_equiv
_atom_site_adp_type
_atom_site_occupancy
_atom_site_symmetry_multiplicity
_atom_site_calc_flag
_atom_site_refinement_flags
_atom_site_disorder_assembly
_atom_site_disorder_group
Ni1 Ni 0.29050(5) 0.27662(2) 0.449185(16) 0.02682(15) Uani 1 1 d . . .
Ni2 Ni -0.12004(5) 0.13020(3) 0.689365(16) 0.02959(16) Uani 1 1 d . . .
O1 O 0.3215(3) 0.36819(14) 0.49058(9) 0.0346(6) Uani 1 1 d . . .
O2 O 0.2804(4) 0.41703(19) 0.56061(11) 0.0611(10) Uani 1 1 d . . .
O3 O -0.0218(3) 0.17511(15) 0.63561(9) 0.0404(7) Uani 1 1 d . . .
O4 O -0.0221(3) 0.09806(14) 0.57419(9) 0.0308(6) Uani 1 1 d . . .
O5 O 0.2545(3) 0.18298(14) 0.41113(9) 0.0322(6) Uani 1 1 d . . .
O6 O 0.1502(3) 0.10045(15) 0.45396(9) 0.0381(7) Uani 1 1 d . . .
O7 O 0.2167(3) -0.08105(14) 0.25560(9) 0.0328(6) Uani 1 1 d . . .
O8 O 0.3120(3) 0.02143(16) 0.23414(10) 0.0442(7) Uani 1 1 d . . .
N1 N 0.1924(3) 0.24987(17) 0.50831(11) 0.0300(7) Uani 1 1 d . . .
N2 N 0.1242(3) 0.19473(16) 0.52514(10) 0.0265(6) Uani 1 1 d . . .
H2 H 0.1098 0.1537 0.5102 0.032 Uiso 1 1 calc R . .
N3 N 0.1547(3) 0.00473(16) 0.37936(10) 0.0273(7) Uani 1 1 d . . .
H3 H 0.1182 -0.0129 0.4043 0.033 Uiso 1 1 calc R . .
N4 N 0.1673(3) -0.03146(17) 0.33923(10) 0.0284(7) Uani 1 1 d . . .
N5 N 0.1103(3) 0.32043(18) 0.41901(11) 0.0337(7) Uani 1 1 d . . .
N6 N 0.3941(3) 0.32078(17) 0.39397(11) 0.0310(7) Uani 1 1 d . . .
N7 N 0.4706(3) 0.23150(17) 0.47965(11) 0.0334(7) Uani 1 1 d . . .
N8 N 0.0624(3) 0.0863(2) 0.71784(12) 0.0397(8) Uani 1 1 d . . .
N9 N -0.0870(3) 0.22423(18) 0.72819(12) 0.0355(8) Uani 1 1 d . . .
N10 N -0.3048(4) 0.17275(18) 0.66018(12) 0.0371(8) Uani 1 1 d . . .
N11 N 0.7148(6) 0.1256(3) 0.39151(19) 0.0687(13) Uani 1 1 d . . .
C1 C 0.2697(4) 0.3678(2) 0.53057(14) 0.0376(9) Uani 1 1 d . . .
C2 C 0.1915(4) 0.3018(2) 0.54106(13) 0.0303(8) Uani 1 1 d . . .
C3 C 0.1219(4) 0.2794(2) 0.57954(13) 0.0306(8) Uani 1 1 d . . .
H3A H 0.1067 0.3058 0.6074 0.037 Uiso 1 1 calc R . .
C4 C 0.0800(3) 0.21037(19) 0.56830(12) 0.0264(7) Uani 1 1 d . . .
C5 C 0.0052(3) 0.1558(2) 0.59460(12) 0.0268(8) Uani 1 1 d . . .
C6 C 0.2028(4) 0.12260(19) 0.41767(13) 0.0276(8) Uani 1 1 d . . .
C7 C 0.2048(3) 0.07176(18) 0.37694(12) 0.0253(7) Uani 1 1 d . . .
C8 C 0.2527(4) 0.0788(2) 0.33247(13) 0.0281(8) Uani 1 1 d . . .
H8 H 0.2943 0.1198 0.3199 0.034 Uiso 1 1 calc R . .
C9 C 0.2272(4) 0.01366(19) 0.31015(12) 0.0272(7) Uani 1 1 d . . .
C10 C 0.2534(4) -0.0170(2) 0.26251(13) 0.0310(8) Uani 1 1 d . . .
C11 C 0.0002(5) 0.2797(3) 0.41117(18) 0.0497(11) Uani 1 1 d . . .
H11 H 0.0047 0.2305 0.4200 0.060 Uiso 1 1 calc R . .
C12 C -0.1186(5) 0.3059(3) 0.3911(2) 0.0669(15) Uani 1 1 d . . .
H12 H -0.1944 0.2754 0.3862 0.080 Uiso 1 1 calc R . .
C13 C -0.1255(6) 0.3775(4) 0.3781(2) 0.0698(16) Uani 1 1 d . . .
H13 H -0.2057 0.3971 0.3637 0.084 Uiso 1 1 calc R . .
C14 C -0.0155(5) 0.4191(3) 0.3864(2) 0.0586(13) Uani 1 1 d . . .
H14 H -0.0183 0.4685 0.3779 0.070 Uiso 1 1 calc R . .
C15 C 0.1005(5) 0.3898(2) 0.40722(16) 0.0437(10) Uani 1 1 d . . .
H15 H 0.1761 0.4200 0.4134 0.052 Uiso 1 1 calc R . .
C16 C 0.4140(5) 0.2827(2) 0.35509(17) 0.0476(11) Uani 1 1 d . . .
H16 H 0.3768 0.2358 0.3523 0.057 Uiso 1 1 calc R . .
C17 C 0.4866(6) 0.3086(3) 0.3186(2) 0.0681(17) Uani 1 1 d . . .
H17 H 0.5019 0.2791 0.2921 0.082 Uiso 1 1 calc R . .
C18 C 0.5360(5) 0.3774(3) 0.32125(18) 0.0523(12) Uani 1 1 d . . .
H18 H 0.5827 0.3971 0.2961 0.063 Uiso 1 1 calc R . .
C19 C 0.5164(4) 0.4167(2) 0.36087(16) 0.0405(10) Uani 1 1 d . . .
H19 H 0.5505 0.4642 0.3640 0.049 Uiso 1 1 calc R . .
C20 C 0.4461(4) 0.3865(2) 0.39651(15) 0.0356(9) Uani 1 1 d . . .
H20 H 0.4344 0.4141 0.4241 0.043 Uiso 1 1 calc R . .
C21 C 0.4733(4) 0.1634(2) 0.49403(14) 0.0384(9) Uani 1 1 d . . .
H21 H 0.3929 0.1362 0.4913 0.046 Uiso 1 1 calc R . .
C22 C 0.5898(5) 0.1306(3) 0.51298(17) 0.0497(11) Uani 1 1 d . . .
H22 H 0.5880 0.0822 0.5236 0.060 Uiso 1 1 calc R . .
C23 C 0.7062(5) 0.1685(3) 0.51607(18) 0.0584(13) Uani 1 1 d . . .
H23 H 0.7871 0.1467 0.5281 0.070 Uiso 1 1 calc R . .
C24 C 0.7045(5) 0.2392(3) 0.50136(19) 0.0580(13) Uani 1 1 d . . .
H24 H 0.7843 0.2669 0.5034 0.070 Uiso 1 1 calc R . .
C25 C 0.5851(4) 0.2692(3) 0.48364(16) 0.0438(10) Uani 1 1 d . . .
H25 H 0.5842 0.3181 0.4740 0.053 Uiso 1 1 calc R . .
C26 C 0.1466(5) 0.0531(2) 0.69074(16) 0.0429(10) Uani 1 1 d . . .
H26 H 0.1264 0.0526 0.6575 0.051 Uiso 1 1 calc R . .
C27 C 0.2622(5) 0.0192(3) 0.7086(2) 0.0564(13) Uani 1 1 d . . .
H27 H 0.3203 -0.0034 0.6879 0.068 Uiso 1 1 calc R . .
C28 C 0.2915(6) 0.0188(4) 0.7566(2) 0.0775(19) Uani 1 1 d . . .
H28 H 0.3679 -0.0057 0.7702 0.093 Uiso 1 1 calc R . .
C29 C 0.2056(6) 0.0554(5) 0.7847(2) 0.104(3) Uani 1 1 d . . .
H29 H 0.2254 0.0584 0.8179 0.124 Uiso 1 1 calc R . .
C30 C 0.0930(5) 0.0870(4) 0.76471(18) 0.0692(17) Uani 1 1 d . . .
H30 H 0.0340 0.1104 0.7847 0.083 Uiso 1 1 calc R . .
C31 C 0.0157(5) 0.2682(3) 0.72127(17) 0.0537(13) Uani 1 1 d . . .
H31 H 0.0773 0.2546 0.6987 0.064 Uiso 1 1 calc R . .
C32 C 0.0369(6) 0.3322(3) 0.74503(19) 0.0643(16) Uani 1 1 d . . .
H32 H 0.1115 0.3616 0.7391 0.077 Uiso 1 1 calc R . .
C33 C -0.0534(6) 0.3527(3) 0.7778(2) 0.0595(14) Uani 1 1 d . . .
H33 H -0.0431 0.3969 0.7944 0.071 Uiso 1 1 calc R . .
C34 C -0.1581(6) 0.3073(3) 0.7857(2) 0.0616(15) Uani 1 1 d . . .
H34 H -0.2206 0.3193 0.8083 0.074 Uiso 1 1 calc R . .
C35 C -0.1713(5) 0.2441(3) 0.76028(17) 0.0488(12) Uani 1 1 d . . .
H35 H -0.2441 0.2132 0.7660 0.059 Uiso 1 1 calc R . .
C36 C -0.3044(6) 0.2339(3) 0.63544(17) 0.0525(12) Uani 1 1 d . . .
H36 H -0.2217 0.2578 0.6321 0.063 Uiso 1 1 calc R . .
C37 C -0.4204(7) 0.2637(3) 0.6145(2) 0.0735(18) Uani 1 1 d . . .
H37 H -0.4171 0.3073 0.5971 0.088 Uiso 1 1 calc R . .
C38 C -0.5400(8) 0.2295(4) 0.6191(3) 0.087(2) Uani 1 1 d . . .
H38 H -0.6205 0.2487 0.6046 0.104 Uiso 1 1 calc R . .
C39 C -0.5416(6) 0.1670(4) 0.6450(3) 0.082(2) Uani 1 1 d . . .
H39 H -0.6233 0.1427 0.6494 0.098 Uiso 1 1 calc R . .
C40 C -0.4224(5) 0.1406(3) 0.6642(2) 0.0560(13) Uani 1 1 d . . .
H40 H -0.4237 0.0969 0.6814 0.067 Uiso 1 1 calc R . .
C41 C 0.8108(6) 0.0892(4) 0.4158(3) 0.078(2) Uani 1 1 d . . .
H41 H 0.8969 0.1105 0.4196 0.094 Uiso 1 1 calc R . .
C42 C 0.7936(7) 0.0228(4) 0.4357(2) 0.079(2) Uani 1 1 d . . .
H42 H 0.8652 -0.0004 0.4532 0.095 Uiso 1 1 calc R . .
C43 C 0.6686(7) -0.0093(3) 0.4294(2) 0.0748(18) Uani 1 1 d . . .
H43 H 0.6521 -0.0556 0.4418 0.090 Uiso 1 1 calc R . .
C44 C 0.5728(6) 0.0275(3) 0.4052(2) 0.0655(15) Uani 1 1 d . . .
H44 H 0.4857 0.0075 0.4003 0.079 Uiso 1 1 calc R . .
C45 C 0.5988(6) 0.0938(3) 0.3875(2) 0.0610(14) Uani 1 1 d . . .
H45 H 0.5271 0.1186 0.3710 0.073 Uiso 1 1 calc R . .
O9 O 0.4712(6) 0.1371(3) 0.25981(17) 0.1054(19) Uani 1 1 d D . .
C46 C 0.4936(10) 0.1663(5) 0.2171(3) 0.120(3) Uani 1 1 d D . .
O10 O 0.2861(8) 0.5551(4) 0.5148(3) 0.100(2) Uiso 0.70 1 d PD . .
O10' O 0.1149(18) 0.5746(10) 0.4421(5) 0.100(5) Uiso 0.30 1 d PD . .
C47 C 0.1596(9) 0.5616(5) 0.4914(3) 0.106(3) Uiso 1 1 d D . .
O11 O 0.2514(14) 0.5349(7) 0.3676(5) 0.129(4) Uiso 0.50 1 d PD . .
C48 C 0.2866(16) 0.5785(8) 0.4040(5) 0.091(4) Uiso 0.50 1 d PD . .
O1W O 0.1756(4) 0.4219(2) 0.64971(13) 0.0732(12) Uani 1 1 d . . .
O2W O 0.4209(7) 0.5603(4) 0.4387(3) 0.0609(18) Uiso 0.50 1 d P . .

loop_
_atom_site_aniso_label
_atom_site_aniso_U_11
_atom_site_aniso_U_22
_atom_site_aniso_U_33
_atom_site_aniso_U_23
_atom_site_aniso_U_13
_atom_site_aniso_U_12
Ni1 0.0314(3) 0.0282(3) 0.0216(3) 0.00048(18) 0.00696(19) -0.00579(18)
Ni2 0.0357(3) 0.0332(3) 0.0210(3) -0.00569(19) 0.0106(2) -0.0066(2)
O1 0.0440(16) 0.0346(15) 0.0259(14) -0.0013(11) 0.0090(12) -0.0119(12)
O2 0.091(3) 0.057(2) 0.0384(17) -0.0215(15) 0.0272(17) -0.0432(19)
O3 0.0536(18) 0.0417(16) 0.0282(14) -0.0100(12) 0.0197(13) -0.0169(13)
O4 0.0372(14) 0.0303(14) 0.0258(13) -0.0005(11) 0.0096(11) -0.0041(11)
O5 0.0417(15) 0.0290(14) 0.0266(13) -0.0016(11) 0.0076(11) -0.0079(11)
O6 0.0541(17) 0.0352(15) 0.0268(14) -0.0073(11) 0.0164(12) -0.0132(13)
O7 0.0415(15) 0.0358(15) 0.0222(13) -0.0034(11) 0.0116(11) -0.0016(12)
O8 0.066(2) 0.0400(16) 0.0286(15) 0.0037(12) 0.0210(14) -0.0007(14)
N1 0.0335(17) 0.0338(17) 0.0234(15) -0.0003(13) 0.0072(13) -0.0072(13)
N2 0.0324(16) 0.0269(15) 0.0210(15) -0.0012(12) 0.0071(12) -0.0050(12)
N3 0.0326(16) 0.0321(16) 0.0182(14) -0.0027(12) 0.0091(12) -0.0048(13)
N4 0.0346(17) 0.0330(17) 0.0184(14) -0.0038(12) 0.0081(12) -0.0024(13)
N5 0.0364(18) 0.0371(18) 0.0282(17) -0.0015(14) 0.0076(13) -0.0025(14)
N6 0.0309(16) 0.0336(17) 0.0293(16) 0.0049(13) 0.0093(13) -0.0033(13)
N7 0.0370(18) 0.0364(18) 0.0271(17) -0.0012(13) 0.0039(14) -0.0034(14)
N8 0.0345(18) 0.051(2) 0.0338(18) -0.0119(16) 0.0078(14) -0.0036(16)
N9 0.0386(18) 0.0409(19) 0.0281(17) -0.0112(14) 0.0103(14) -0.0070(15)
N10 0.046(2) 0.0354(18) 0.0297(17) -0.0005(14) 0.0044(15) -0.0012(15)
N11 0.078(4) 0.062(3) 0.068(3) 0.003(2) 0.021(3) -0.011(3)
C1 0.044(2) 0.040(2) 0.030(2) -0.0040(17) 0.0092(17) -0.0120(18)
C2 0.033(2) 0.0299(19) 0.0284(19) -0.0024(15) 0.0058(15) -0.0037(15)
C3 0.034(2) 0.033(2) 0.0254(18) -0.0028(15) 0.0079(15) -0.0022(15)
C4 0.0275(18) 0.0310(19) 0.0214(17) 0.0003(14) 0.0057(14) -0.0001(14)
C5 0.0255(18) 0.0322(19) 0.0233(18) 0.0008(15) 0.0061(14) -0.0004(14)
C6 0.0310(19) 0.0284(19) 0.0237(18) -0.0010(14) 0.0046(14) -0.0034(15)
C7 0.0253(18) 0.0267(18) 0.0241(18) 0.0001(14) 0.0033(14) -0.0015(14)
C8 0.0277(18) 0.0307(19) 0.0262(18) 0.0037(15) 0.0044(14) -0.0016(14)
C9 0.0292(18) 0.0300(18) 0.0232(17) 0.0024(15) 0.0071(14) 0.0017(14)
C10 0.037(2) 0.035(2) 0.0224(18) 0.0034(15) 0.0089(15) 0.0053(16)
C11 0.038(2) 0.053(3) 0.059(3) -0.008(2) 0.006(2) -0.006(2)
C12 0.040(3) 0.078(4) 0.081(4) -0.013(3) -0.004(3) -0.005(3)
C13 0.043(3) 0.093(5) 0.073(4) 0.001(3) -0.006(3) 0.014(3)
C14 0.053(3) 0.056(3) 0.067(3) 0.015(3) 0.008(3) 0.014(2)
C15 0.041(2) 0.046(2) 0.046(3) 0.006(2) 0.0088(19) 0.0019(19)
C16 0.064(3) 0.038(2) 0.044(3) -0.0038(19) 0.027(2) -0.010(2)
C17 0.093(4) 0.065(3) 0.052(3) -0.014(3) 0.046(3) -0.023(3)
C18 0.053(3) 0.059(3) 0.048(3) 0.013(2) 0.022(2) -0.011(2)
C19 0.037(2) 0.037(2) 0.049(3) 0.0125(19) 0.0092(19) -0.0070(17)
C20 0.035(2) 0.037(2) 0.035(2) 0.0019(17) 0.0058(17) -0.0070(17)
C21 0.045(2) 0.039(2) 0.031(2) 0.0008(17) 0.0003(17) 0.0019(18)
C22 0.057(3) 0.045(3) 0.046(3) 0.001(2) -0.004(2) 0.011(2)
C23 0.046(3) 0.079(4) 0.048(3) -0.003(3) -0.010(2) 0.013(3)
C24 0.042(3) 0.075(4) 0.057(3) -0.001(3) -0.004(2) -0.007(2)
C25 0.038(2) 0.052(3) 0.041(2) -0.002(2) 0.0004(19) -0.0089(19)
C26 0.050(3) 0.041(2) 0.039(2) -0.0087(19) 0.0114(19) -0.0017(19)
C27 0.051(3) 0.056(3) 0.063(3) -0.018(3) 0.014(2) 0.005(2)
C28 0.050(3) 0.111(5) 0.069(4) -0.025(4) -0.011(3) 0.021(3)
C29 0.060(4) 0.203(9) 0.046(3) -0.036(4) -0.014(3) 0.040(5)
C30 0.046(3) 0.121(5) 0.040(3) -0.030(3) -0.002(2) 0.018(3)
C31 0.060(3) 0.061(3) 0.042(3) -0.023(2) 0.020(2) -0.025(2)
C32 0.072(4) 0.064(3) 0.058(3) -0.024(3) 0.020(3) -0.034(3)
C33 0.067(3) 0.048(3) 0.064(3) -0.029(3) 0.007(3) -0.004(2)
C34 0.063(3) 0.059(3) 0.065(3) -0.028(3) 0.026(3) -0.003(3)
C35 0.048(3) 0.049(3) 0.052(3) -0.018(2) 0.023(2) -0.007(2)
C36 0.071(3) 0.045(3) 0.043(3) 0.009(2) 0.012(2) 0.006(2)
C37 0.098(5) 0.063(4) 0.060(4) 0.020(3) 0.005(3) 0.026(3)
C38 0.074(4) 0.089(5) 0.094(5) 0.016(4) -0.019(4) 0.022(4)
C39 0.052(3) 0.075(4) 0.115(6) 0.015(4) -0.016(3) 0.005(3)
C40 0.049(3) 0.047(3) 0.071(4) 0.008(2) -0.005(2) -0.007(2)
C41 0.044(3) 0.091(5) 0.104(5) -0.033(4) 0.027(3) -0.013(3)
C42 0.072(4) 0.087(5) 0.078(4) -0.013(4) -0.004(3) 0.048(4)
C43 0.100(5) 0.045(3) 0.081(4) 0.015(3) 0.022(4) 0.011(3)
C44 0.053(3) 0.067(4) 0.078(4) -0.007(3) 0.013(3) -0.013(3)
C45 0.067(4) 0.062(3) 0.054(3) 0.000(3) 0.001(3) 0.008(3)
O9 0.137(5) 0.117(4) 0.065(3) -0.018(3) 0.037(3) -0.066(3)
C46 0.160(9) 0.119(7) 0.084(5) 0.007(5) 0.023(5) -0.072(6)
O1W 0.080(3) 0.092(3) 0.049(2) -0.016(2) 0.0192(19) -0.025(2)

loop_
_atom_type_symbol
_atom_type_description
_atom_type_scat_dispersion_real
_atom_type_scat_dispersion_imag
_atom_type_scat_source
C C 0.0033 0.0016 'International Tables Vol C Tables 4.2.6.8 and 6.1.1.4'
H H 0.0000 0.0000 'International Tables Vol C Tables 4.2.6.8 and 6.1.1.4'
N N 0.0061 0.0033 'International Tables Vol C Tables 4.2.6.8 and 6.1.1.4'
O O 0.0106 0.0060 'International Tables Vol C Tables 4.2.6.8 and 6.1.1.4'
Ni Ni 0.3393 1.1124 'International Tables Vol C Tables 4.2.6.8 and 6.1.1.4'

loop_
_geom_angle_atom_site_label_1
_geom_angle_atom_site_label_2
_geom_angle_atom_site_label_3
_geom_angle
_geom_angle_site_symmetry_1
_geom_angle_site_symmetry_3
_geom_angle_publ_flag
N1 Ni1 O5 98.23(11) . . ?
N1 Ni1 O1 78.58(11) . . ?
O5 Ni1 O1 176.80(10) . . ?
N1 Ni1 N6 170.52(13) . . ?
O5 Ni1 N6 91.18(11) . . ?
O1 Ni1 N6 92.01(11) . . ?
N1 Ni1 N5 88.97(12) . . ?
O5 Ni1 N5 89.98(12) . . ?
O1 Ni1 N5 90.18(12) . . ?
N6 Ni1 N5 89.90(12) . . ?
N1 Ni1 N7 90.67(13) . . ?
O5 Ni1 N7 89.57(12) . . ?
O1 Ni1 N7 90.24(12) . . ?
N6 Ni1 N7 90.54(12) . . ?
N5 Ni1 N7 179.38(13) . . ?
O3 Ni2 N4 100.55(11) . 3_556 ?
O3 Ni2 N9 88.91(12) . . ?
N4 Ni2 N9 170.54(12) 3_556 . ?
O3 Ni2 O7 178.06(12) . 3_556 ?
N4 Ni2 O7 78.22(11) 3_556 3_556 ?
N9 Ni2 O7 92.32(12) . 3_556 ?
O3 Ni2 N8 89.78(13) . . ?
N4 Ni2 N8 88.59(13) 3_556 . ?
N9 Ni2 N8 91.17(14) . . ?
O7 Ni2 N8 88.70(12) 3_556 . ?
O3 Ni2 N10 90.41(13) . . ?
N4 Ni2 N10 90.45(13) 3_556 . ?
N9 Ni2 N10 89.77(14) . . ?
O7 Ni2 N10 91.09(12) 3_556 . ?
N8 Ni2 N10 179.04(14) . . ?
C1 O1 Ni1 116.2(2) . . ?
C5 O3 Ni2 135.3(3) . . ?
C6 O5 Ni1 137.5(2) . . ?
C10 O7 Ni2 116.3(2) . 3_556 ?
N2 N1 C2 106.3(3) . . ?
N2 N1 Ni1 139.3(2) . . ?
C2 N1 Ni1 114.4(2) . . ?
N1 N2 C4 111.1(3) . . ?
N1 N2 H2 124.5 . . ?
C4 N2 H2 124.5 . . ?
N4 N3 C7 111.6(3) . . ?
N4 N3 H3 124.2 . . ?
C7 N3 H3 124.2 . . ?
N3 N4 C9 106.0(3) . . ?
N3 N4 Ni2 139.2(2) . 3_556 ?
C9 N4 Ni2 114.8(2) . 3_556 ?
C15 N5 C11 117.2(4) . . ?
C15 N5 Ni1 121.5(3) . . ?
C11 N5 Ni1 121.3(3) . . ?
C20 N6 C16 117.1(3) . . ?
C20 N6 Ni1 122.1(3) . . ?
C16 N6 Ni1 120.8(3) . . ?
C21 N7 C25 118.2(4) . . ?
C21 N7 Ni1 120.1(3) . . ?
C25 N7 Ni1 121.7(3) . . ?
C26 N8 C30 117.5(4) . . ?
C26 N8 Ni2 121.7(3) . . ?
C30 N8 Ni2 120.6(3) . . ?
C35 N9 C31 117.2(4) . . ?
C35 N9 Ni2 120.5(3) . . ?
C31 N9 Ni2 122.3(3) . . ?
C40 N10 C36 117.3(4) . . ?
C40 N10 Ni2 123.4(3) . . ?
C36 N10 Ni2 119.2(3) . . ?
C45 N11 C41 115.1(5) . . ?
O2 C1 O1 125.3(4) . . ?
O2 C1 C2 119.3(4) . . ?
O1 C1 C2 115.4(3) . . ?
N1 C2 C3 110.6(3) . . ?
N1 C2 C1 115.3(3) . . ?
C3 C2 C1 134.0(3) . . ?
C4 C3 C2 104.9(3) . . ?
C4 C3 H3A 127.5 . . ?
C2 C3 H3A 127.5 . . ?
N2 C4 C3 107.1(3) . . ?
N2 C4 C5 120.4(3) . . ?
C3 C4 C5 132.4(3) . . ?
O4 C5 O3 128.4(3) . . ?
O4 C5 C4 117.4(3) . . ?
O3 C5 C4 114.2(3) . . ?
O6 C6 O5 127.9(3) . . ?
O6 C6 C7 116.8(3) . . ?
O5 C6 C7 115.3(3) . . ?
N3 C7 C8 106.7(3) . . ?
N3 C7 C6 121.6(3) . . ?
C8 C7 C6 131.7(3) . . ?
C7 C8 C9 105.5(3) . . ?
C7 C8 H8 127.2 . . ?
C9 C8 H8 127.2 . . ?
N4 C9 C8 110.2(3) . . ?
N4 C9 C10 115.0(3) . . ?
C8 C9 C10 134.8(3) . . ?
O8 C10 O7 125.9(3) . . ?
O8 C10 C9 118.4(3) . . ?
O7 C10 C9 115.6(3) . . ?
N5 C11 C12 123.2(5) . . ?
N5 C11 H11 118.4 . . ?
C12 C11 H11 118.4 . . ?
C11 C12 C13 118.6(5) . . ?
C11 C12 H12 120.7 . . ?
C13 C12 H12 120.7 . . ?
C14 C13 C12 118.6(5) . . ?
C14 C13 H13 120.7 . . ?
C12 C13 H13 120.7 . . ?
C13 C14 C15 120.0(5) . . ?
C13 C14 H14 120.0 . . ?
C15 C14 H14 120.0 . . ?
N5 C15 C14 122.3(5) . . ?
N5 C15 H15 118.8 . . ?
C14 C15 H15 118.8 . . ?
N6 C16 C17 122.8(4) . . ?
N6 C16 H16 118.6 . . ?
C17 C16 H16 118.6 . . ?
C18 C17 C16 119.2(5) . . ?
C18 C17 H17 120.4 . . ?
C16 C17 H17 120.4 . . ?
C19 C18 C17 118.3(4) . . ?
C19 C18 H18 120.8 . . ?
C17 C18 H18 120.8 . . ?
C18 C19 C20 119.2(4) . . ?
C18 C19 H19 120.4 . . ?
C20 C19 H19 120.4 . . ?
N6 C20 C19 123.3(4) . . ?
N6 C20 H20 118.3 . . ?
C19 C20 H20 118.3 . . ?
N7 C21 C22 122.4(4) . . ?
N7 C21 H21 118.8 . . ?
C22 C21 H21 118.8 . . ?
C23 C22 C21 119.3(5) . . ?
C23 C22 H22 120.3 . . ?
C21 C22 H22 120.3 . . ?
C22 C23 C24 118.8(5) . . ?
C22 C23 H23 120.6 . . ?
C24 C23 H23 120.6 . . ?
C23 C24 C25 119.2(5) . . ?
C23 C24 H24 120.4 . . ?
C25 C24 H24 120.4 . . ?
N7 C25 C24 122.1(5) . . ?
N7 C25 H25 118.9 . . ?
C24 C25 H25 118.9 . . ?
N8 C26 C27 123.3(4) . . ?
N8 C26 H26 118.4 . . ?
C27 C26 H26 118.4 . . ?
C28 C27 C26 118.9(5) . . ?
C28 C27 H27 120.5 . . ?
C26 C27 H27 120.5 . . ?
C27 C28 C29 117.6(5) . . ?
C27 C28 H28 121.2 . . ?
C29 C28 H28 121.2 . . ?
C30 C29 C28 120.2(5) . . ?
C30 C29 H29 119.9 . . ?
C28 C29 H29 119.9 . . ?
N8 C30 C29 122.4(5) . . ?
N8 C30 H30 118.8 . . ?
C29 C30 H30 118.8 . . ?
N9 C31 C32 123.6(4) . . ?
N9 C31 H31 118.2 . . ?
C32 C31 H31 118.2 . . ?
C31 C32 C33 118.5(5) . . ?
C31 C32 H32 120.8 . . ?
C33 C32 H32 120.8 . . ?
C34 C33 C32 118.4(4) . . ?
C34 C33 H33 120.8 . . ?
C32 C33 H33 120.8 . . ?
C33 C34 C35 119.2(4) . . ?
C33 C34 H34 120.4 . . ?
C35 C34 H34 120.4 . . ?
N9 C35 C34 123.2(4) . . ?
N9 C35 H35 118.4 . . ?
C34 C35 H35 118.4 . . ?
N10 C36 C37 122.3(5) . . ?
N10 C36 H36 118.8 . . ?
C37 C36 H36 118.8 . . ?
C38 C37 C36 119.1(5) . . ?
C38 C37 H37 120.4 . . ?
C36 C37 H37 120.4 . . ?
C37 C38 C39 119.0(6) . . ?
C37 C38 H38 120.5 . . ?
C39 C38 H38 120.5 . . ?
C40 C39 C38 118.3(6) . . ?
C40 C39 H39 120.9 . . ?
C38 C39 H39 120.9 . . ?
N10 C40 C39 123.9(5) . . ?
N10 C40 H40 118.0 . . ?
C39 C40 H40 118.0 . . ?
N11 C41 C42 124.4(6) . . ?
N11 C41 H41 117.8 . . ?
C42 C41 H41 117.8 . . ?
C41 C42 C43 118.1(6) . . ?
C41 C42 H42 120.9 . . ?
C43 C42 H42 120.9 . . ?
C44 C43 C42 117.2(6) . . ?
C44 C43 H43 121.4 . . ?
C42 C43 H43 121.4 . . ?
C43 C44 C45 120.4(6) . . ?
C43 C44 H44 119.8 . . ?
C45 C44 H44 119.8 . . ?
N11 C45 C44 124.7(6) . . ?
N11 C45 H45 117.6 . . ?
C44 C45 H45 117.6 . . ?
O10 C47 O10' 132.9(10) . . ?
O11 C48 O2W 119.8(13) . . ?

loop_
_geom_bond_atom_site_label_1
_geom_bond_atom_site_label_2
_geom_bond_distance
_geom_bond_site_symmetry_2
_geom_bond_publ_flag
Ni1 N1 2.056(3) . ?
Ni1 O5 2.069(3) . ?
Ni1 O1 2.081(3) . ?
Ni1 N6 2.099(3) . ?
Ni1 N5 2.110(3) . ?
Ni1 N7 2.121(3) . ?
Ni2 O3 2.044(3) . ?
Ni2 N4 2.052(3) 3_556 ?
Ni2 N9 2.082(3) . ?
Ni2 O7 2.097(3) 3_556 ?
Ni2 N8 2.113(4) . ?
Ni2 N10 2.130(4) . ?
O1 C1 1.275(5) . ?
O2 C1 1.250(5) . ?
O3 C5 1.261(4) . ?
O4 C5 1.242(4) . ?
O5 C6 1.257(4) . ?
O6 C6 1.254(4) . ?
O7 C10 1.260(5) . ?
O7 Ni2 2.097(2) 3_556 ?
O8 C10 1.249(5) . ?
N1 N2 1.338(4) . ?
N1 C2 1.340(5) . ?
N2 C4 1.357(4) . ?
N2 H2 0.8800 . ?
N3 N4 1.334(4) . ?
N3 C7 1.349(4) . ?
N3 H3 0.8800 . ?
N4 C9 1.344(5) . ?
N4 Ni2 2.052(3) 3_556 ?
N5 C15 1.337(6) . ?
N5 C11 1.345(6) . ?
N6 C20 1.330(5) . ?
N6 C16 1.335(5) . ?
N7 C21 1.332(5) . ?
N7 C25 1.344(5) . ?
N8 C26 1.329(5) . ?
N8 C30 1.342(6) . ?
N9 C35 1.332(5) . ?
N9 C31 1.340(6) . ?
N10 C40 1.332(6) . ?
N10 C36 1.337(6) . ?
N11 C45 1.301(7) . ?
N11 C41 1.330(9) . ?
C1 C2 1.499(5) . ?
C2 C3 1.394(5) . ?
C3 C4 1.383(5) . ?
C3 H3A 0.9500 . ?
C4 C5 1.491(5) . ?
C6 C7 1.493(5) . ?
C7 C8 1.382(5) . ?
C8 C9 1.385(5) . ?
C8 H8 0.9500 . ?
C9 C10 1.503(5) . ?
C11 C12 1.374(7) . ?
C11 H11 0.9500 . ?
C12 C13 1.384(9) . ?
C12 H12 0.9500 . ?
C13 C14 1.355(8) . ?
C13 H13 0.9500 . ?
C14 C15 1.381(7) . ?
C14 H14 0.9500 . ?
C15 H15 0.9500 . ?
C16 C17 1.387(6) . ?
C16 H16 0.9500 . ?
C17 C18 1.375(7) . ?
C17 H17 0.9500 . ?
C18 C19 1.364(7) . ?
C18 H18 0.9500 . ?
C19 C20 1.387(6) . ?
C19 H19 0.9500 . ?
C20 H20 0.9500 . ?
C21 C22 1.394(6) . ?
C21 H21 0.9500 . ?
C22 C23 1.360(7) . ?
C22 H22 0.9500 . ?
C23 C24 1.381(8) . ?
C23 H23 0.9500 . ?
C24 C25 1.384(7) . ?
C24 H24 0.9500 . ?
C25 H25 0.9500 . ?
C26 C27 1.385(7) . ?
C26 H26 0.9500 . ?
C27 C28 1.373(8) . ?
C27 H27 0.9500 . ?
C28 C29 1.387(8) . ?
C28 H28 0.9500 . ?
C29 C30 1.362(8) . ?
C29 H29 0.9500 . ?
C30 H30 0.9500 . ?
C31 C32 1.377(7) . ?
C31 H31 0.9500 . ?
C32 C33 1.391(7) . ?
C32 H32 0.9500 . ?
C33 C34 1.376(8) . ?
C33 H33 0.9500 . ?
C34 C35 1.382(7) . ?
C34 H34 0.9500 . ?
C35 H35 0.9500 . ?
C36 C37 1.386(8) . ?
C36 H36 0.9500 . ?
C37 C38 1.370(10) . ?
C37 H37 0.9500 . ?
C38 C39 1.377(9) . ?
C38 H38 0.9500 . ?
C39 C40 1.370(8) . ?
C39 H39 0.9500 . ?
C40 H40 0.9500 . ?
C41 C42 1.374(10) . ?
C41 H41 0.9500 . ?
C42 C43 1.388(9) . ?
C42 H42 0.9500 . ?
C43 C44 1.331(9) . ?
C43 H43 0.9500 . ?
C44 C45 1.365(8) . ?
C44 H44 0.9500 . ?
C45 H45 0.9500 . ?
O9 C46 1.358(8) . ?
O10 C47 1.396(10) . ?
O10' C47 1.458(14) . ?
O11 C48 1.340(14) . ?
C48 O2W 1.648(17) . ?
